data_2005019
loop_
_publ_author_name
'Rodr\'iguez-Romero, F. V.'
'Ruiz-P\'erez, C.'
'Solans, X.'

_publ_section_title
;Disodium
 [<i>N</i>,<i>N</i>'-(1,3-Propanediyl)bis(oxamato-<i>N</i>,<i>O</i>)]cuprate(II)
 Hexahydrate
;
_journal_issue 6
_journal_name_full 'Acta Crystallographica Section C'
_journal_page_first 1415
_journal_page_last 1417
_journal_paper_doi 10.1107/S010827019600114X
_journal_volume 52
_journal_year 1996
_chemical_formula_iupac 'Na2 [Cu (C7 H6 N2 O6)], 6H2 O1'
_chemical_formula_moiety 'C7 H6 Cu N2 O6,2Na ,6(H2 O)'
_chemical_formula_sum 'C7 H18 Cu N2 Na2 O12'
_chemical_formula_weight 431.75
_chemical_name_systematic
;
 sodium [1,3-propanodiylbis(oximato)cupprate(II)] hexahydrate
;
_space_group_IT_number 2
_symmetry_cell_setting triclinic
_symmetry_space_group_name_Hall '-P 1'
_symmetry_space_group_name_H-M 'P -1'
_audit_creation_method SHELXL
_cell_angle_alpha 94.62(2)
_cell_angle_beta 97.78(2)
_cell_angle_gamma 102.54(2)
_cell_formula_units_Z 2
_cell_length_a 11.194(2)
_cell_length_b 10.492(2)
_cell_length_c 6.976(2)
_cell_measurement_reflns_used 25
_cell_measurement_temperature 293(2)
_cell_measurement_theta_max 25
_cell_measurement_theta_min 12
_cell_volume 787.3(3)
_computing_cell_refinement 'CAD-4 Software'
_computing_data_collection 'CAD-4 Software (Enraf-Nonius, 1989)'
_computing_data_reduction 'CFEO (Solans, 1978)'
_computing_molecular_graphics 'ORTEPII (Johnson, 1976)'
_computing_publication_material 'PARST (Nardelli, 1983)'
_computing_structure_refinement 'SHELXL93 (Sheldrick, 1993)'
_computing_structure_solution 'SHELXS86 (Sheldrick, 1990)'
_diffrn_ambient_temperature 293(2)
_diffrn_measurement_device 'Enraf-Nonius CAD-4 diffractometer'
_diffrn_measurement_method \w-2\q
_diffrn_radiation_monochromator graphite
_diffrn_radiation_source 'X-ray tube'
_diffrn_radiation_type 'Mo K\a'
_diffrn_radiation_wavelength 0.71069
_diffrn_reflns_av_R_equivalents 0.0000
_diffrn_reflns_av_sigmaI/netI 0.0700
_diffrn_reflns_limit_h_max 15
_diffrn_reflns_limit_h_min -15
_diffrn_reflns_limit_k_max 14
_diffrn_reflns_limit_k_min -14
_diffrn_reflns_limit_l_max 9
_diffrn_reflns_limit_l_min 0
_diffrn_reflns_number 2692
_diffrn_reflns_theta_max 29.99
_diffrn_reflns_theta_min 3.39
_diffrn_standards_decay_% 4
_diffrn_standards_interval_time 120
_diffrn_standards_number 3
_exptl_absorpt_coefficient_mu 1.506
_exptl_absorpt_correction_T_max 0.894
_exptl_absorpt_correction_T_min 0.475
_exptl_absorpt_correction_type 'empirical via \y scan'
_exptl_crystal_colour purple
_exptl_crystal_density_diffrn 1.821
_exptl_crystal_description prism
_exptl_crystal_F_000 442
_exptl_crystal_size_max 0.5
_exptl_crystal_size_mid 0.3
_exptl_crystal_size_min 0.3
_refine_diff_density_max 0.70
_refine_diff_density_min -0.60
_refine_ls_extinction_method none
_refine_ls_goodness_of_fit_all 1.076
_refine_ls_goodness_of_fit_obs 0.948
_refine_ls_hydrogen_treatment refU
_refine_ls_matrix_type full
_refine_ls_number_parameters 218
_refine_ls_number_reflns 2569
_refine_ls_number_restraints 0
_refine_ls_R_factor_obs 0.0719
_refine_ls_shift/esd_max 0.004
_refine_ls_shift/esd_mean 0.002
_refine_ls_structure_factor_coef F
_refine_ls_weighting_details 'w = 1.4202/[\s^2^(F) + 0.002960F^2^]'
_refine_ls_weighting_scheme calc
_refine_ls_wR_factor_all 0.1872
_refine_ls_wR_factor_obs 0.0774
_reflns_number_observed 2667
_reflns_number_total 2692
_reflns_observed_criterion >3sigma(I)
_cod_data_source_file ka1157.cif
_cod_data_source_block ka1157
_cod_depositor_comments
;
 Marking attached hydrogen atoms.

 Antanas Vaitkus,
 2017-08-07

The following automatic conversions were performed:

'_refine_ls_weighting_scheme' value 'calc w = 1.4202/[\s^2^(F) +
0.002960F^2^]' was changed to 'calc'. New tag
'_refine_ls_weighting_details' was created. The value of the new tag
was set to 'w = 1.4202/[\s^2^(F) + 0.002960F^2^]'.

Automatic conversion script
Id: cif_fix_values 3143 2015-03-26 13:38:13Z robertas 
;
_cod_database_code 2005019

loop_
_symmetry_equiv_pos_as_xyz
'x, y, z'
'-x, -y, -z'

loop_
_atom_site_aniso_label
_atom_site_aniso_U_11
_atom_site_aniso_U_22
_atom_site_aniso_U_33
_atom_site_aniso_U_12
_atom_site_aniso_U_13
_atom_site_aniso_U_23
Cu1 0.0227(3) 0.0229(3) 0.0240(4) 0.0051(2) 0.0015(3) 0.0024(2)
Na1 0.0296(13) 0.0359(12) 0.037(2) 0.0093(10) 0.0048(11) 0.0061(11)
Na2 0.0371(14) 0.0348(13) 0.036(2) 0.0056(11) 0.0027(12) 0.0050(11)
O1 0.023(2) 0.024(2) 0.036(3) 0.0029(14) 0.002(2) 0.002(2)
O2 0.030(2) 0.035(2) 0.034(3) 0.005(2) 0.003(2) 0.007(2)
O3 0.027(2) 0.038(2) 0.069(4) 0.010(2) 0.004(2) 0.005(2)
O4 0.029(2) 0.024(2) 0.032(2) 0.007(2) 0.004(2) 0.004(2)
O5 0.029(2) 0.038(2) 0.034(3) 0.013(2) 0.003(2) 0.005(2)
O6 0.030(2) 0.028(2) 0.039(3) 0.003(2) 0.006(2) 0.004(2)
N1 0.028(2) 0.022(2) 0.030(3) 0.010(2) 0.000(2) 0.001(2)
N2 0.031(3) 0.025(2) 0.031(3) 0.005(2) 0.012(2) 0.000(2)
C1 0.032(3) 0.024(2) 0.019(3) 0.006(2) 0.005(2) 0.007(2)
C2 0.023(3) 0.031(3) 0.029(3) 0.009(2) 0.002(2) 0.001(2)
C3 0.025(3) 0.028(2) 0.018(3) 0.006(2) 0.002(2) 0.004(2)
C4 0.022(3) 0.028(2) 0.015(3) 0.002(2) -0.002(2) -0.001(2)
C5 0.038(3) 0.026(3) 0.036(4) 0.010(2) 0.006(3) 0.002(2)
C6 0.033(3) 0.030(3) 0.021(3) 0.007(2) -0.001(2) -0.002(2)
C7 0.035(3) 0.026(3) 0.039(4) 0.008(2) 0.006(3) 0.006(2)
O11 0.036(3) 0.035(2) 0.037(3) 0.010(2) 0.002(2) 0.002(2)
O12 0.040(3) 0.056(3) 0.031(3) 0.012(2) 0.002(2) 0.008(2)
O13 0.043(3) 0.039(2) 0.038(3) 0.006(2) 0.014(2) 0.004(2)
O14 0.049(3) 0.041(3) 0.047(3) 0.013(2) 0.004(3) 0.003(2)
O15 0.056(4) 0.042(3) 0.043(3) 0.013(2) 0.004(3) 0.003(2)
O16 0.063(4) 0.045(3) 0.040(3) 0.013(3) 0.002(3) 0.002(2)

loop_
_atom_site_label
_atom_site_occupancy
_atom_site_fract_x
_atom_site_fract_y
_atom_site_fract_z
_atom_site_U_iso_or_equiv
_atom_site_thermal_displace_type
_atom_site_calc_flag
_atom_site_refinement_flags
_atom_site_type_symbol
_atom_site_attached_hydrogens
Cu1 1 0.47111(7) 0.45692(7) 0.23553(12) 0.0235(2) Uani d . Cu 0
Na1 1 0.0207(2) 0.3968(3) -0.1873(4) 0.0338(6) Uani d . Na 0
Na2 1 0.1306(3) -0.0115(3) 0.1723(4) 0.0365(6) Uani d . Na 0
O1 1 0.3474(4) 0.2913(4) 0.2248(7) 0.0283(9) Uani d . O 0
O2 1 0.1446(4) 0.2227(4) 0.2326(8) 0.0334(10) Uani d . O 0
O3 1 0.1196(5) 0.4775(5) 0.2108(10) 0.0448(13) Uani d . O 0
O4 1 0.6081(4) 0.3684(4) 0.2204(7) 0.0286(9) Uani d . O 0
O5 1 0.8129(4) 0.4211(5) 0.2126(7) 0.0332(10) Uani d . O 0
O6 1 0.8012(4) 0.6806(4) 0.2047(7) 0.0330(10) Uani d . O 0
N1 1 0.3343(5) 0.5384(5) 0.2527(8) 0.0267(10) Uani d . N 0
N2 1 0.5959(5) 0.6152(5) 0.2354(8) 0.0287(11) Uani d . N 0
C1 1 0.2384(6) 0.3109(5) 0.2305(9) 0.0245(11) Uani d . C 0
C2 1 0.2266(6) 0.4552(6) 0.2299(10) 0.0276(12) Uani d . C 0
C3 1 0.7104(5) 0.4497(5) 0.2155(9) 0.0238(11) Uani d . C 0
C4 1 0.7066(5) 0.5965(5) 0.2198(8) 0.0230(11) Uani d . C 0
C5 1 0.3403(6) 0.6798(6) 0.2645(11) 0.0330(14) Uani d . C 0
C6 1 0.4700(6) 0.7589(6) 0.3614(10) 0.0290(12) Uani d . C 0
C7 1 0.5741(7) 0.7485(6) 0.2467(11) 0.0331(14) Uani d . C 0
O11 1 0.0799(5) -0.2317(5) 0.0050(8) 0.0359(11) Uani d . O 2
O12 1 -0.0312(5) 0.3164(6) -0.5205(8) 0.0425(12) Uani d . O 2
O13 1 -0.0919(5) -0.0572(5) 0.1701(8) 0.0397(12) Uani d . O 2
O14 1 0.3540(5) 0.0291(5) 0.1473(9) 0.0455(13) Uani d . O 2
O15 1 0.6219(6) 0.0963(5) 0.2261(9) 0.0472(14) Uani d . O 2
O16 1 0.1718(6) -0.0678(6) 0.5000(9) 0.0498(14) Uani d . O 2
H51 1 0.2786(6) 0.7003(6) 0.3394(11) 0.047(11) Uiso calc R H 0
H52 1 0.3218(6) 0.7044(6) 0.1346(11) 0.047(11) Uiso calc R H 0
H61 1 0.4675(6) 0.8507(6) 0.3832(10) 0.047(11) Uiso calc R H 0
H62 1 0.4891(6) 0.7294(6) 0.4878(10) 0.047(11) Uiso calc R H 0
H71 1 0.5532(7) 0.7710(6) 0.1162(11) 00.047(11) Uiso calc R H 0
H72 1 0.6494(7) 0.8107(6) 0.3088(11) 0.047(11) Uiso calc R H 0

loop_
_atom_type_symbol
_atom_type_description
_atom_type_scat_dispersion_real
_atom_type_scat_dispersion_imag
_atom_type_scat_source
C C 0.0033 0.0016 'International Tables Vol C Tables 4.2.6.8 and 6.1.1.4'
H H 0.0000 0.0000 'International Tables Vol C Tables 4.2.6.8 and 6.1.1.4'
N N 0.0061 0.0033 'International Tables Vol C Tables 4.2.6.8 and 6.1.1.4'
O O 0.0106 0.0060 'International Tables Vol C Tables 4.2.6.8 and 6.1.1.4'
Na Na 0.0362 0.0249 'International Tables Vol C Tables 4.2.6.8 and 6.1.1.4'
Cu Cu 0.3201 1.2651 'International Tables Vol C Tables 4.2.6.8 and 6.1.1.4'

loop_
_geom_angle_atom_site_label_1
_geom_angle_atom_site_label_2
_geom_angle_atom_site_label_3
_geom_angle_site_symmetry_1
_geom_angle_site_symmetry_3
_geom_angle
_geom_angle_publ_flag
N1 Cu1 N2 . . 97.3(2) yes
N1 Cu1 O1 . . 84.9(2) yes
N2 Cu1 O1 . . 177.0(2) yes
N1 Cu1 O4 . . 178.2(2) yes
N2 Cu1 O4 . . 84.5(2) yes
O1 Cu1 O4 . . 93.4(2) yes
C1 O1 Cu1 . . 111.7(3) yes
C3 O4 Cu1 . . 112.0(4) yes
C2 N1 C5 . . 119.6(5) yes
C2 N1 Cu1 . . 114.0(4) yes
C5 N1 Cu1 . . 125.9(4) yes
C4 N2 C7 . . 120.4(5) yes
C4 N2 Cu1 . . 114.7(4) yes
C7 N2 Cu1 . . 125.0(4) yes
O2 C1 O1 . . 124.4(5) yes
O2 C1 C2 . . 119.5(6) yes
O1 C1 C2 . . 116.0(5) yes
O3 C2 N1 . . 129.2(6) yes
O3 C2 C1 . . 118.3(5) yes
N1 C2 C1 . . 112.5(5) yes
O5 C3 O4 . . 125.6(5) yes
O5 C3 C4 . . 117.7(5) yes
O4 C3 C4 . . 116.6(5) yes
O6 C4 N2 . . 127.6(6) yes
O6 C4 C3 . . 120.3(5) yes
N2 C4 C3 . . 112.1(5) yes
N1 C5 C6 . . 110.7(5) yes
C7 C6 C5 . . 115.2(6) yes
N2 C7 C6 . . 111.3(5) yes
C1 O2 Na2 . . 125.6(4) ?
C2 O3 Na1 . 2_565 155.8(5) ?
C2 O3 Na1 . . 104.7(5) ?
Na1 O3 Na1 2_565 . 83.0(2) ?
C3 O5 Na1 . 2_665 114.5(4) ?
C4 O6 Na1 . 2_665 115.8(4) ?
O5 C3 Na1 . 2_665 44.2(3) ?
O4 C3 Na1 . 2_665 169.6(4) ?
C4 C3 Na1 . 2_665 73.7(3) ?
O6 C4 Na1 . 2_665 42.9(3) ?
N2 C4 Na1 . 2_665 170.4(4) ?
C3 C4 Na1 . 2_665 77.4(3) ?
Na1 O11 Na2 2 . 114.1(2) yes
Na2 O13 Na2 . 2 92.0(2) yes
O3 Na1 O6 2_565 2_665 162.7(2) yes
O3 Na1 O12 2_565 . 92.3(2) yes
O6 Na1 O12 2_665 . 84.5(2) yes
O3 Na1 O5 2_565 2_665 92.2(2) yes
O6 Na1 O5 2_665 2_665 71.5(2) yes
O12 Na1 O5 . 2_665 98.0(2) yes
O3 Na1 O11 2_565 2 99.6(2) yes
O6 Na1 O11 2_665 2 97.6(2) yes
O12 Na1 O11 . 2 108.0(2) yes
O5 Na1 O11 2_665 2 150.8(2) yes
O3 Na1 O3 2_565 . 97.0(2) yes
O6 Na1 O3 2_665 . 85.9(2) yes
O12 Na1 O3 . . 170.4(2) yes
O5 Na1 O3 2_665 . 79.0(2) yes
O11 Na1 O3 2 . 73.2(2) yes
O3 Na1 C4 2_565 2_665 141.9(2) ?
O6 Na1 C4 2_665 2_665 21.36(15) ?
O12 Na1 C4 . 2_665 88.4(2) ?
O5 Na1 C4 2_665 2_665 50.1(2) ?
O11 Na1 C4 2 2_665 116.3(2) ?
O3 Na1 C4 . 2_665 82.7(2) ?
O3 Na1 C3 2_565 2_665 113.5(2) ?
O6 Na1 C3 2_665 2_665 50.2(2) ?
O12 Na1 C3 . 2_665 95.3(2) ?
O5 Na1 C3 2_665 2_665 21.3(2) ?
O11 Na1 C3 2 2_665 138.6(2) ?
O3 Na1 C3 . 2_665 78.6(2) ?
C4 Na1 C3 2_665 2_665 28.87(15) ?
O3 Na1 Na1 2_565 2_565 55.8(2) ?
O6 Na1 Na1 2_665 2_565 125.0(2) ?
O12 Na1 Na1 . 2_565 147.9(2) ?
O5 Na1 Na1 2_665 2_565 82.4(2) ?
O11 Na1 Na1 2 2_565 82.5(2) ?
O3 Na1 Na1 . 2_565 41.19(13) ?
C4 Na1 Na1 2_665 2_565 114.6(2) ?
C3 Na1 Na1 2_665 2_565 95.7(2) ?
O3 Na1 Na2 2_565 2 113.6(2) ?
O6 Na1 Na2 2_665 2 82.30(14) ?
O12 Na1 Na2 . 2 77.5(2) ?
O5 Na1 Na2 2_665 2 153.8(2) ?
O11 Na1 Na2 2 2 33.03(13) ?
O3 Na1 Na2 . 2 101.08(14) ?
C4 Na1 Na2 2_665 2 103.66(13) ?
C3 Na1 Na2 2_665 2 132.53(14) ?
Na1 Na1 Na2 2_565 2 115.21(13) ?
O11 Na2 O16 . . 97.8(2) yes
O11 Na2 O2 . . 160.0(2) yes
O16 Na2 O2 . . 101.3(2) yes
O11 Na2 O13 . . 82.3(2) yes
O16 Na2 O13 . . 93.0(2) yes
O2 Na2 O13 . . 90.7(2) yes
O11 Na2 O14 . . 94.8(2) yes
O16 Na2 O14 . . 90.7(2) yes
O2 Na2 O14 . . 90.9(2) yes
O13 Na2 O14 . . 175.6(2) yes
O11 Na2 O13 . 2 84.3(2) yes
O16 Na2 O13 . 2 177.8(2) yes
O2 Na2 O13 . 2 76.7(2) yes
O13 Na2 O13 . 2 88.0(2) yes
O14 Na2 O13 . 2 88.4(2) yes
O11 Na2 Na2 . 2 80.7(2) ?
O16 Na2 Na2 . 2 138.5(2) ?
O2 Na2 Na2 . 2 81.0(2) ?
O13 Na2 Na2 . 2 45.44(15) ?
O14 Na2 Na2 . 2 130.9(2) ?
O13 Na2 Na2 2 2 42.58(14) ?
O11 Na2 Na1 . 2 32.87(14) ?
O16 Na2 Na1 . 2 70.3(2) ?
O2 Na2 Na1 . 2 155.1(2) ?
O13 Na2 Na1 . 2 67.11(14) ?
O14 Na2 Na1 . 2 112.1(2) ?
O13 Na2 Na1 2 2 111.98(15) ?
Na2 Na2 Na1 2 2 90.20(10) ?

loop_
_geom_bond_atom_site_label_1
_geom_bond_atom_site_label_2
_geom_bond_site_symmetry_2
_geom_bond_distance
_geom_bond_publ_flag
Cu1 N1 . 1.922(5) yes
Cu1 N2 . 1.924(5) yes
Cu1 O1 . 1.961(4) yes
Cu1 O4 . 1.967(5) yes
O1 C1 . 1.287(8) yes
O2 C1 . 1.242(7) yes
O3 C2 . 1.261(8) yes
O4 C3 . 1.278(7) yes
O5 C3 . 1.249(7) yes
O6 C4 . 1.244(7) yes
N1 C2 . 1.307(8) yes
N1 C5 . 1.466(7) yes
N2 C4 . 1.313(8) yes
N2 C7 . 1.469(8) yes
C1 C2 . 1.549(8) yes
C3 C4 . 1.548(8) yes
C5 C6 . 1.541(9) yes
C6 C7 . 1.519(10) yes
O11 Na1 2 2.405(6) ?
O13 Na2 2 2.559(6) ?
Na1 O3 2_565 2.258(6) yes
Na1 O6 2_665 2.325(5) yes
Na1 O12 . 2.358(6) yes
Na1 O5 2_665 2.397(6) yes
Na1 O11 2 2.405(6) yes
Na1 O3 . 2.835(7) yes
Na1 C4 2_665 3.077(6) ?
Na1 C3 2_665 3.129(6) ?
Na1 Na1 2_565 3.403(6) yes
Na1 Na2 2 4.046(4) yes
Na2 O11 . 2.416(5) yes
Na2 O16 . 2.416(7) yes
Na2 O2 . 2.426(5) yes
Na2 O13 . 2.430(6) yes
Na2 O14 . 2.476(7) yes
Na2 O13 2 2.559(6) yes
Na2 Na2 2 3.589(6) yes
Na2 Na1 2 4.046(4) ?
O3 Na1 2_565 2.258(6) ?
O5 Na1 2_665 2.397(6) ?
O6 Na1 2_665 2.325(5) ?
C3 Na1 2_665 3.129(6) ?
C4 Na1 2_665 3.077(6) ?
